data_7035793
loop_
_publ_author_name
'Chernyshev, Alexander N.'
'Chernysheva, Maria V.'
'Hirva, Pipsa'
'Kukushkin, Vadim Yu'
'Haukka, Matti'

_publ_section_title
;
 Weak aurophilic interactions in a series of Au(iii) double salts.
;
_journal_issue 32
_journal_name_full 'Dalton transactions (Cambridge, England : 2003)'
_journal_page_first 14523
_journal_page_last 14531
_journal_paper_doi 10.1039/c4dt03167a
_journal_volume 44
_journal_year 2015
_chemical_formula_moiety 'C18 H12 Au Cl3 N2'
_chemical_formula_sum 'C18 H12 Au Cl3 N2'
_chemical_formula_weight 559.62
_chemical_name_systematic
;
 ?
;
_space_group_crystal_system triclinic
_space_group_IT_number 2
_space_group_name_Hall '-P 1'
_space_group_name_H-M_alt 'P -1'
_symmetry_space_group_name_Hall '-P 1'
_symmetry_space_group_name_H-M 'P -1'
_atom_sites_solution_hydrogens geom
_audit_creation_method SHELXL-2014
_audit_update_record
;
2014-10-14 deposited with the CCDC.
2015-07-14 downloaded from the CCDC.
;
_cell_angle_alpha 94.848(2)
_cell_angle_beta 93.430(2)
_cell_angle_gamma 108.651(2)
_cell_formula_units_Z 2
_cell_length_a 7.3458(2)
_cell_length_b 9.5326(3)
_cell_length_c 12.9472(4)
_cell_measurement_reflns_used 9957
_cell_measurement_temperature 120(2)
_cell_measurement_theta_max 36.30
_cell_measurement_theta_min 2.27
_cell_volume 852.31(5)
_computing_cell_refinement 'Denzo/Scalepack (Otwinowski & Minor, 1997)'
_computing_data_collection 'Collect (Bruker AXS BV, 1997-2008)'
_computing_data_reduction 'Denzo/Scalepack (Otwinowski & Minor, 1997)'
_computing_molecular_graphics 'CrystaMaker (CrystalMaker Software ltd., 2011)'
_computing_publication_material 'SHELXL-2014 (Sheldrick, 2014)'
_computing_structure_refinement 'SHELXL-2014 (Sheldrick, 2014)'
_computing_structure_solution 'SUPERFLIP (Palatinus & Chapuis, 2007)'
_diffrn_ambient_temperature 120(2)
_diffrn_detector_area_resol_mean 16
_diffrn_measured_fraction_theta_full 0.999
_diffrn_measured_fraction_theta_max 0.992
_diffrn_measurement_device '\k-geometry diffractometer'
_diffrn_measurement_device_type 'Bruker KAPPA APEX II CCD'
_diffrn_measurement_method '\f scans and \w scans with \k offset'
_diffrn_radiation_monochromator 'horizontally mounted graphite crystal'
_diffrn_radiation_type MoK\a
_diffrn_radiation_wavelength 0.71073
_diffrn_reflns_av_R_equivalents 0.0284
_diffrn_reflns_av_unetI/netI 0.0302
_diffrn_reflns_laue_measured_fraction_full 0.999
_diffrn_reflns_laue_measured_fraction_max 0.992
_diffrn_reflns_limit_h_max 12
_diffrn_reflns_limit_h_min -12
_diffrn_reflns_limit_k_max 14
_diffrn_reflns_limit_k_min -15
_diffrn_reflns_limit_l_max 21
_diffrn_reflns_limit_l_min -21
_diffrn_reflns_number 29132
_diffrn_reflns_point_group_measured_fraction_full 0.999
_diffrn_reflns_point_group_measured_fraction_max 0.992
_diffrn_reflns_theta_full 25.242
_diffrn_reflns_theta_max 36.358
_diffrn_reflns_theta_min 1.585
_diffrn_source 'fine-focus sealed tube'
_exptl_absorpt_coefficient_mu 9.102
_exptl_absorpt_correction_T_max 0.4229
_exptl_absorpt_correction_T_min 0.2405
_exptl_absorpt_correction_type multi-scan
_exptl_absorpt_process_details
;
SADABS-2008/1 (Sheldrick, 2008)
Additional spherical absorption correction applied with mu*r =  0.0000
Lambda/2 correction factor = 0.0015
;
_exptl_crystal_colour orange
_exptl_crystal_density_diffrn 2.181
_exptl_crystal_description block
_exptl_crystal_F_000 528
_exptl_crystal_size_max 0.275
_exptl_crystal_size_mid 0.151
_exptl_crystal_size_min 0.146
_refine_diff_density_max 1.440
_refine_diff_density_min -1.657
_refine_diff_density_rms 0.142
_refine_ls_extinction_method none
_refine_ls_goodness_of_fit_ref 1.028
_refine_ls_hydrogen_treatment constr
_refine_ls_matrix_type full
_refine_ls_number_parameters 217
_refine_ls_number_reflns 8225
_refine_ls_number_restraints 0
_refine_ls_restrained_S_all 1.028
_refine_ls_R_factor_all 0.0245
_refine_ls_R_factor_gt 0.0195
_refine_ls_shift/su_max 0.003
_refine_ls_shift/su_mean 0.000
_refine_ls_structure_factor_coef Fsqd
_refine_ls_weighting_details 'w=1/[\s^2^(Fo^2^)+(0.0164P)^2^+0.3117P] where P=(Fo^2^+2Fc^2^)/3'
_refine_ls_weighting_scheme calc
_refine_ls_wR_factor_gt 0.0398
_refine_ls_wR_factor_ref 0.0412
_reflns_Friedel_coverage 0.000
_reflns_number_gt 7460
_reflns_number_total 8225
_reflns_threshold_expression 'I > 2\s(I)'
_cod_data_source_file c4dt03167a2.cif
_cod_data_source_block 7b
_cod_depositor_comments 'Adding full bibliography for 7035778--7035794.cif.'
_cod_database_code 7035793
_shelx_space_group_comment
;
The symmetry employed for this shelxl refinement is uniquely defined
by the following loop, which should always be used as a source of
symmetry information in preference to the above space-group names.
They are only intended as comments.
;
_shelx_estimated_absorpt_t_min 0.189
_shelx_estimated_absorpt_t_max 0.350
_shelxl_version_number 2014-3

loop_
_space_group_symop_operation_xyz
'x, y, z'
'-x, -y, -z'

loop_
_atom_site_label
_atom_site_type_symbol
_atom_site_fract_x
_atom_site_fract_y
_atom_site_fract_z
_atom_site_U_iso_or_equiv
_atom_site_adp_type
_atom_site_occupancy
_atom_site_site_symmetry_order
_atom_site_calc_flag
_atom_site_refinement_flags_posn
_atom_site_refinement_flags_adp
Au1 Au 0.51301(2) 0.66977(2) 0.22468(2) 0.01143(2) Uani 1 1 d . .
Cl2 Cl 0.60412(8) 0.48500(5) 0.28770(4) 0.02127(9) Uani 1 1 d . .
Cl3 Cl 0.21735(6) 0.58054(5) 0.28794(4) 0.01789(8) Uani 1 1 d . .
Cl1 Cl 0.79228(6) 0.74563(5) 0.14356(4) 0.01749(8) Uani 1 1 d . .
N1 N 0.4326(2) 0.83851(15) 0.16568(11) 0.0108(2) Uani 1 1 d . .
N2 N 0.6051(2) 0.89132(16) 0.36802(11) 0.0119(2) Uani 1 1 d . .
C15 C 0.8846(3) 0.9488(2) 0.66428(14) 0.0167(3) Uani 1 1 d . .
H15C H 0.9499 0.9598 0.7316 0.020 Uiso 1 1 calc R U
C1 C 0.3197(2) 0.80463(18) 0.07203(13) 0.0113(3) Uani 1 1 d . .
C14 C 0.8852(3) 1.0728(2) 0.61825(14) 0.0154(3) Uani 1 1 d . .
H14C H 0.9494 1.1690 0.6538 0.019 Uiso 1 1 calc R U
C9 C 0.4901(2) 0.97605(18) 0.21658(13) 0.0108(3) Uani 1 1 d . .
C13 C 0.7900(2) 1.05759(19) 0.51759(13) 0.0125(3) Uani 1 1 d . .
C17 C 0.6949(3) 0.7855(2) 0.51589(14) 0.0156(3) Uani 1 1 d . .
H17C H 0.6299 0.6881 0.4823 0.019 Uiso 1 1 calc R U
C16 C 0.7881(3) 0.8044(2) 0.61306(15) 0.0169(3) Uani 1 1 d . .
H16C H 0.7883 0.7196 0.6467 0.020 Uiso 1 1 calc R U
C6 C 0.2586(2) 0.91593(18) 0.02923(13) 0.0118(3) Uani 1 1 d . .
C2 C 0.2639(3) 0.66020(19) 0.01717(14) 0.0147(3) Uani 1 1 d . .
H2C H 0.3062 0.5851 0.0442 0.018 Uiso 1 1 calc R U
C11 C 0.6942(3) 1.15613(18) 0.36610(14) 0.0137(3) Uani 1 1 d . .
H11C H 0.6920 1.2378 0.3294 0.016 Uiso 1 1 calc R U
C5 C 0.1385(3) 0.8790(2) -0.06542(13) 0.0147(3) Uani 1 1 d . .
H5C H 0.0958 0.9529 -0.0941 0.018 Uiso 1 1 calc R U
C4 C 0.0834(3) 0.7378(2) -0.11614(15) 0.0169(3) Uani 1 1 d . .
H4C H 0.0011 0.7136 -0.1791 0.020 Uiso 1 1 calc R U
C18 C 0.6956(2) 0.91245(19) 0.46526(13) 0.0118(3) Uani 1 1 d . .
C10 C 0.6018(2) 1.00773(18) 0.32017(13) 0.0110(3) Uani 1 1 d . .
C3 C 0.1490(3) 0.6286(2) -0.07482(14) 0.0162(3) Uani 1 1 d . .
H3C H 0.1130 0.5316 -0.1113 0.019 Uiso 1 1 calc R U
C8 C 0.4374(2) 1.09035(18) 0.17334(13) 0.0119(3) Uani 1 1 d . .
H8C H 0.4821 1.1886 0.2082 0.014 Uiso 1 1 calc R U
C7 C 0.3228(2) 1.06080(18) 0.08186(13) 0.0121(3) Uani 1 1 d . .
H7C H 0.2865 1.1379 0.0538 0.015 Uiso 1 1 calc R U
C12 C 0.7863(3) 1.1798(2) 0.46394(14) 0.0150(3) Uani 1 1 d . .
H12C H 0.8481 1.2786 0.4960 0.018 Uiso 1 1 calc R U

loop_
_atom_site_aniso_label
_atom_site_aniso_U_11
_atom_site_aniso_U_22
_atom_site_aniso_U_33
_atom_site_aniso_U_23
_atom_site_aniso_U_13
_atom_site_aniso_U_12
Au1 0.01530(3) 0.00780(3) 0.01158(3) 0.00138(2) -0.00034(2) 0.00450(2)
Cl2 0.0312(2) 0.01395(18) 0.0233(2) 0.00632(15) 0.00203(18) 0.01290(17)
Cl3 0.01797(18) 0.01400(18) 0.0195(2) 0.00170(14) 0.00291(15) 0.00194(14)
Cl1 0.01827(18) 0.01630(18) 0.0207(2) 0.00487(14) 0.00417(16) 0.00839(15)
N1 0.0124(6) 0.0094(6) 0.0105(6) 0.0013(4) -0.0002(5) 0.0036(4)
N2 0.0127(6) 0.0123(6) 0.0113(6) 0.0024(4) 0.0007(5) 0.0047(5)
C15 0.0143(7) 0.0265(9) 0.0115(7) 0.0038(6) 0.0012(6) 0.0094(6)
C1 0.0126(6) 0.0111(7) 0.0104(6) 0.0017(5) 0.0002(5) 0.0040(5)
C14 0.0152(7) 0.0207(8) 0.0110(7) -0.0005(6) 0.0001(6) 0.0074(6)
C9 0.0120(6) 0.0102(6) 0.0103(6) 0.0012(5) 0.0008(5) 0.0036(5)
C13 0.0121(6) 0.0160(7) 0.0101(7) 0.0000(5) 0.0012(5) 0.0062(5)
C17 0.0155(7) 0.0151(7) 0.0160(8) 0.0057(6) 0.0000(6) 0.0042(6)
C16 0.0152(7) 0.0218(8) 0.0151(8) 0.0072(6) 0.0011(6) 0.0067(6)
C6 0.0122(6) 0.0130(7) 0.0106(7) 0.0022(5) 0.0009(5) 0.0044(5)
C2 0.0183(7) 0.0112(7) 0.0138(7) 0.0004(5) -0.0004(6) 0.0041(6)
C11 0.0177(7) 0.0100(7) 0.0137(7) 0.0013(5) -0.0005(6) 0.0051(5)
C5 0.0153(7) 0.0169(8) 0.0120(7) 0.0027(5) -0.0006(6) 0.0055(6)
C4 0.0171(7) 0.0169(8) 0.0148(8) 0.0011(6) -0.0031(6) 0.0037(6)
C18 0.0107(6) 0.0138(7) 0.0113(7) 0.0026(5) 0.0010(5) 0.0044(5)
C10 0.0120(6) 0.0102(6) 0.0105(6) 0.0005(5) 0.0005(5) 0.0037(5)
C3 0.0191(8) 0.0138(7) 0.0133(7) -0.0005(5) -0.0019(6) 0.0029(6)
C8 0.0136(6) 0.0114(7) 0.0114(7) 0.0019(5) 0.0014(5) 0.0048(5)
C7 0.0133(6) 0.0117(7) 0.0126(7) 0.0023(5) 0.0015(6) 0.0054(5)
C12 0.0180(7) 0.0134(7) 0.0140(7) -0.0010(5) -0.0007(6) 0.0064(6)

loop_
_atom_type_symbol
_atom_type_description
_atom_type_scat_dispersion_real
_atom_type_scat_dispersion_imag
_atom_type_scat_source
C C 0.0033 0.0016 'International Tables Vol C Tables 4.2.6.8 and 6.1.1.4'
H H 0.0000 0.0000 'International Tables Vol C Tables 4.2.6.8 and 6.1.1.4'
Au Au -2.0133 8.8022 'International Tables Vol C Tables 4.2.6.8 and 6.1.1.4'
Cl Cl 0.1484 0.1585 'International Tables Vol C Tables 4.2.6.8 and 6.1.1.4'
N N 0.0061 0.0033 'International Tables Vol C Tables 4.2.6.8 and 6.1.1.4'

loop_
_geom_angle_atom_site_label_1
_geom_angle_atom_site_label_2
_geom_angle_atom_site_label_3
_geom_angle
N1 Au1 Cl2 179.21(4)
N1 Au1 Cl3 89.90(4)
Cl2 Au1 Cl3 90.820(18)
N1 Au1 Cl1 89.01(4)
Cl2 Au1 Cl1 90.234(17)
Cl3 Au1 Cl1 173.578(16)
N1 Au1 N2 72.40(5)
Cl2 Au1 N2 107.94(4)
Cl3 Au1 N2 89.02(3)
Cl1 Au1 N2 96.68(3)
C9 N1 C1 121.44(15)
C9 N1 Au1 120.90(12)
C1 N1 Au1 117.66(11)
C10 N2 C18 119.69(14)
C10 N2 Au1 105.64(11)
C18 N2 Au1 132.01(11)
C14 C15 C16 120.89(17)
C14 C15 H15C 119.6
C16 C15 H15C 119.6
N1 C1 C2 121.20(16)
N1 C1 C6 119.74(15)
C2 C1 C6 119.06(15)
C15 C14 C13 119.96(17)
C15 C14 H14C 120.0
C13 C14 H14C 120.0
N1 C9 C8 119.82(15)
N1 C9 C10 120.46(15)
C8 C9 C10 119.67(14)
C12 C13 C14 123.51(16)
C12 C13 C18 117.25(16)
C14 C13 C18 119.23(16)
C16 C17 C18 119.64(17)
C16 C17 H17C 120.2
C18 C17 H17C 120.2
C17 C16 C15 120.78(17)
C17 C16 H16C 119.6
C15 C16 H16C 119.6
C7 C6 C5 122.18(16)
C7 C6 C1 118.49(15)
C5 C6 C1 119.32(15)
C3 C2 C1 120.11(17)
C3 C2 H2C 119.9
C1 C2 H2C 119.9
C12 C11 C10 118.97(16)
C12 C11 H11C 120.5
C10 C11 H11C 120.5
C4 C5 C6 120.59(17)
C4 C5 H5C 119.7
C6 C5 H5C 119.7
C5 C4 C3 119.90(17)
C5 C4 H4C 120.0
C3 C4 H4C 120.0
N2 C18 C17 118.74(15)
N2 C18 C13 121.76(16)
C17 C18 C13 119.50(16)
N2 C10 C11 122.23(16)
N2 C10 C9 116.71(14)
C11 C10 C9 121.03(15)
C2 C3 C4 120.98(17)
C2 C3 H3C 119.5
C4 C3 H3C 119.5
C7 C8 C9 120.54(15)
C7 C8 H8C 119.7
C9 C8 H8C 119.7
C8 C7 C6 119.88(16)
C8 C7 H7C 120.1
C6 C7 H7C 120.1
C11 C12 C13 120.08(16)
C11 C12 H12C 120.0
C13 C12 H12C 120.0

loop_
_geom_bond_atom_site_label_1
_geom_bond_atom_site_label_2
_geom_bond_distance
Au1 N1 2.0689(14)
Au1 Cl2 2.2689(5)
Au1 Cl3 2.2935(4)
Au1 Cl1 2.2961(4)
Au1 N2 2.5760(14)
N1 C9 1.341(2)
N1 C1 1.380(2)
N2 C10 1.322(2)
N2 C18 1.356(2)
C15 C14 1.366(3)
C15 C16 1.415(3)
C15 H15C 0.9500
C1 C2 1.417(2)
C1 C6 1.417(2)
C14 C13 1.415(2)
C14 H14C 0.9500
C9 C8 1.413(2)
C9 C10 1.485(2)
C13 C12 1.412(3)
C13 C18 1.423(2)
C17 C16 1.365(3)
C17 C18 1.423(2)
C17 H17C 0.9500
C16 H16C 0.9500
C6 C7 1.407(2)
C6 C5 1.415(2)
C2 C3 1.370(3)
C2 H2C 0.9500
C11 C12 1.366(3)
C11 C10 1.418(2)
C11 H11C 0.9500
C5 C4 1.370(3)
C5 H5C 0.9500
C4 C3 1.410(3)
C4 H4C 0.9500
C3 H3C 0.9500
C8 C7 1.365(2)
C8 H8C 0.9500
C7 H7C 0.9500
C12 H12C 0.9500

loop_
_geom_torsion_atom_site_label_1
_geom_torsion_atom_site_label_2
_geom_torsion_atom_site_label_3
_geom_torsion_atom_site_label_4
_geom_torsion
C9 N1 C1 C2 178.23(15)
Au1 N1 C1 C2 -1.2(2)
C9 N1 C1 C6 -1.5(2)
Au1 N1 C1 C6 179.07(12)
C16 C15 C14 C13 -0.7(3)
C1 N1 C9 C8 -1.1(2)
Au1 N1 C9 C8 178.37(12)
C1 N1 C9 C10 176.40(14)
Au1 N1 C9 C10 -4.2(2)
C15 C14 C13 C12 -178.96(17)
C15 C14 C13 C18 -0.4(3)
C18 C17 C16 C15 0.3(3)
C14 C15 C16 C17 0.7(3)
N1 C1 C6 C7 2.8(2)
C2 C1 C6 C7 -176.90(15)
N1 C1 C6 C5 -178.30(15)
C2 C1 C6 C5 2.0(2)
N1 C1 C2 C3 178.90(16)
C6 C1 C2 C3 -1.4(3)
C7 C6 C5 C4 178.06(16)
C1 C6 C5 C4 -0.8(3)
C6 C5 C4 C3 -1.0(3)
C10 N2 C18 C17 179.11(16)
Au1 N2 C18 C17 -22.2(2)
C10 N2 C18 C13 -0.7(2)
Au1 N2 C18 C13 157.93(12)
C16 C17 C18 N2 178.82(16)
C16 C17 C18 C13 -1.3(3)
C12 C13 C18 N2 -0.1(2)
C14 C13 C18 N2 -178.81(15)
C12 C13 C18 C17 -179.96(16)
C14 C13 C18 C17 1.4(2)
C18 N2 C10 C11 1.5(2)
Au1 N2 C10 C11 -162.22(14)
C18 N2 C10 C9 -176.38(14)
Au1 N2 C10 C9 19.94(16)
C12 C11 C10 N2 -1.3(3)
C12 C11 C10 C9 176.40(16)
N1 C9 C10 N2 -14.1(2)
C8 C9 C10 N2 163.42(15)
N1 C9 C10 C11 168.08(15)
C8 C9 C10 C11 -14.4(2)
C1 C2 C3 C4 -0.4(3)
C5 C4 C3 C2 1.6(3)
N1 C9 C8 C7 2.3(2)
C10 C9 C8 C7 -175.20(15)
C9 C8 C7 C6 -0.9(2)
C5 C6 C7 C8 179.54(16)
C1 C6 C7 C8 -1.6(2)
C10 C11 C12 C13 0.5(3)
C14 C13 C12 C11 178.85(17)
C18 C13 C12 C11 0.2(2)
